data_2237301
loop_
_publ_author_name
'Kudryavtsev, Konstantin V.'
'Ivantcova, Polina M.'
'Churakov, Andrei V.'

_publ_section_title
;
 (1<i>SR</i>,3<i>RS</i>,3a<i>SR</i>,6a<i>RS</i>)-Methyl
 5-methyl-4,6-dioxo-3-[2-(trifluoromethyl)phenyl]octahydropyrrolo[3,4-<i>c</i>]pyrrole-1-carboxylate
;
_journal_coeditor_code FF2094
_journal_issue 2
_journal_name_full 'Acta Crystallographica Section E'
_journal_page_first o161
_journal_page_last o162
_journal_paper_doi 10.1107/S1600536812051471
_journal_volume 69
_journal_year 2013
_chemical_formula_iupac 'C16 H15 F3 N2 O4'
_chemical_formula_moiety 'C16 H15 F3 N2 O4'
_chemical_formula_sum 'C16 H15 F3 N2 O4'
_chemical_formula_weight 356.30
_chemical_name_systematic
;
(1<i>SR</i>,3<i>RS</i>,3a<i>SR</i>,6a<i>RS</i>)-Methyl
5-methyl-4,6-dioxo-3-[2-(trifluoromethyl)phenyl]octahydropyrrolo[3,4-
<i>c</i>]pyrrole-1-carboxylate
;
_space_group_IT_number 61
_symmetry_cell_setting orthorhombic
_symmetry_space_group_name_Hall '-P 2ac 2ab'
_symmetry_space_group_name_H-M 'P b c a'
_atom_sites_solution_hydrogens difmap
_atom_sites_solution_primary direct
_atom_sites_solution_secondary difmap
_audit_creation_method SHELXL-97
_cell_angle_alpha 90.00
_cell_angle_beta 90.00
_cell_angle_gamma 90.00
_cell_formula_units_Z 8
_cell_length_a 11.6168(4)
_cell_length_b 12.7385(5)
_cell_length_c 21.2429(8)
_cell_measurement_reflns_used 7037
_cell_measurement_temperature 150(2)
_cell_measurement_theta_max 30.180
_cell_measurement_theta_min 2.559
_cell_volume 3143.5(2)
_computing_cell_refinement 'SAINT (Bruker, 2008)'
_computing_data_collection '<i>APEX2</i> (Bruker, 2008)'
_computing_data_reduction 'SAINT (Bruker, 2008)'
_computing_molecular_graphics 'SHELXTL (Sheldrick, 2008)'
_computing_publication_material 'SHELXTL (Sheldrick, 2008)'
_computing_structure_refinement 'SHELXTL (Sheldrick, 2008)'
_computing_structure_solution 'SHELXTL (Sheldrick, 2008)'
_diffrn_ambient_temperature 150(2)
_diffrn_measured_fraction_theta_full 1.000
_diffrn_measured_fraction_theta_max 1.000
_diffrn_measurement_device_type 'Bruker SMART APEXII'
_diffrn_measurement_method \w
_diffrn_radiation_monochromator graphite
_diffrn_radiation_source 'fine-focus sealed tube'
_diffrn_radiation_type MoK\a
_diffrn_radiation_wavelength 0.71073
_diffrn_reflns_av_R_equivalents 0.0321
_diffrn_reflns_av_sigmaI/netI 0.0216
_diffrn_reflns_limit_h_max 16
_diffrn_reflns_limit_h_min -16
_diffrn_reflns_limit_k_max 16
_diffrn_reflns_limit_k_min -17
_diffrn_reflns_limit_l_max 29
_diffrn_reflns_limit_l_min -29
_diffrn_reflns_number 28987
_diffrn_reflns_theta_full 30.00
_diffrn_reflns_theta_max 30.00
_diffrn_reflns_theta_min 2.56
_diffrn_standards_decay_% 0
_diffrn_standards_interval_time 0
_diffrn_standards_number 0
_exptl_absorpt_coefficient_mu 0.132
_exptl_absorpt_correction_T_max 0.9678
_exptl_absorpt_correction_T_min 0.9554
_exptl_absorpt_correction_type multi-scan
_exptl_absorpt_process_details '(SADABS; Bruker, 2008)'
_exptl_crystal_colour colourless
_exptl_crystal_density_diffrn 1.506
_exptl_crystal_density_method 'not measured'
_exptl_crystal_description block
_exptl_crystal_F_000 1472
_exptl_crystal_size_max 0.35
_exptl_crystal_size_mid 0.30
_exptl_crystal_size_min 0.25
_refine_diff_density_max 0.410
_refine_diff_density_min -0.358
_refine_ls_extinction_method none
_refine_ls_goodness_of_fit_ref 1.046
_refine_ls_hydrogen_treatment refall
_refine_ls_matrix_type full
_refine_ls_number_parameters 286
_refine_ls_number_reflns 4585
_refine_ls_number_restraints 0
_refine_ls_restrained_S_all 1.046
_refine_ls_R_factor_all 0.0522
_refine_ls_R_factor_gt 0.0412
_refine_ls_shift/su_max 0.001
_refine_ls_shift/su_mean 0.000
_refine_ls_structure_factor_coef Fsqd
_refine_ls_weighting_details 'calc w=1/[\s^2^(Fo^2^)+(0.0599P)^2^+0.9580P] where P=(Fo^2^+2Fc^2^)/3'
_refine_ls_weighting_scheme calc
_refine_ls_wR_factor_gt 0.1074
_refine_ls_wR_factor_ref 0.1153
_reflns_number_gt 3698
_reflns_number_total 4585
_reflns_threshold_expression I>2\s(I)
_cod_data_source_file ff2094.cif
_cod_data_source_block I
_cod_database_code 2237301
_cod_database_fobs_code 2237301

loop_
_symmetry_equiv_pos_as_xyz
'x, y, z'
'-x+1/2, -y, z+1/2'
'-x, y+1/2, -z+1/2'
'x+1/2, -y+1/2, -z'
'-x, -y, -z'
'x-1/2, y, -z-1/2'
'x, -y-1/2, z-1/2'
'-x-1/2, y-1/2, z'

loop_
_atom_site_type_symbol
_atom_site_label
_atom_site_fract_x
_atom_site_fract_y
_atom_site_fract_z
_atom_site_U_iso_or_equiv
_atom_site_adp_type
_atom_site_calc_flag
_atom_site_occupancy
_atom_site_symmetry_multiplicity
N N1 0.37232(8) 0.96741(8) 0.58121(4) 0.01832(19) Uani d 1 1
N N2 0.43578(9) 0.80090(8) 0.70073(5) 0.0223(2) Uani d 1 1
O O1 0.59707(8) 0.90401(9) 0.70207(5) 0.0323(2) Uani d 1 1
O O2 0.25210(8) 0.73656(7) 0.69180(4) 0.0293(2) Uani d 1 1
O O3 0.60527(8) 1.01872(8) 0.56746(4) 0.0261(2) Uani d 1 1
O O4 0.59604(7) 1.12962(7) 0.64969(4) 0.0265(2) Uani d 1 1
F F1 0.02339(7) 0.95536(7) 0.66222(4) 0.0360(2) Uani d 1 1
F F2 0.01291(10) 1.04045(8) 0.57563(5) 0.0519(3) Uani d 1 1
F F3 -0.11317(8) 0.92265(11) 0.59782(7) 0.0708(4) Uani d 1 1
C C1 0.49344(10) 0.89519(10) 0.69792(5) 0.0218(2) Uani d 1 1
C C2 0.40611(10) 0.98226(9) 0.68818(5) 0.0187(2) Uani d 1 1
C C3 0.42693(10) 1.03976(9) 0.62520(5) 0.0182(2) Uani d 1 1
C C4 0.25821(9) 0.94880(9) 0.60901(5) 0.0180(2) Uani d 1 1
C C5 0.29053(9) 0.92447(9) 0.67894(5) 0.0187(2) Uani d 1 1
C C6 0.31822(10) 0.80982(9) 0.69077(5) 0.0206(2) Uani d 1 1
C C7 0.49500(13) 0.70166(11) 0.71063(7) 0.0309(3) Uani d 1 1
C C8 0.55262(10) 1.05870(9) 0.60979(5) 0.0197(2) Uani d 1 1
C C9 0.71865(12) 1.14732(14) 0.64520(7) 0.0352(3) Uani d 1 1
C C10 -0.00083(11) 0.94442(12) 0.60086(7) 0.0342(3) Uani d 1 1
C C11 0.19231(9) 0.86470(9) 0.57357(5) 0.0182(2) Uani d 1 1
C C12 0.25319(10) 0.78516(10) 0.54317(6) 0.0238(2) Uani d 1 1
C C13 0.19746(11) 0.70890(10) 0.50777(6) 0.0246(2) Uani d 1 1
C C14 0.07863(11) 0.70963(10) 0.50236(6) 0.0241(2) Uani d 1 1
C C15 0.01667(11) 0.78587(10) 0.53409(6) 0.0265(3) Uani d 1 1
C C16 0.07221(10) 0.86314(10) 0.56912(6) 0.0224(2) Uani d 1 1
H H4 0.2122(13) 1.0153(12) 0.6103(7) 0.023(4) Uiso d 1 1
H H14 0.0394(13) 0.6570(12) 0.4770(7) 0.024(4) Uiso d 1 1
H H5 0.2277(12) 0.9465(11) 0.7074(7) 0.018(3) Uiso d 1 1
H H1 0.3693(12) 0.9935(12) 0.5427(7) 0.021(4) Uiso d 1 1
H H3 0.3902(13) 1.1102(12) 0.6286(7) 0.025(4) Uiso d 1 1
H H15 -0.0638(14) 0.7870(13) 0.5322(8) 0.034(4) Uiso d 1 1
H H2 0.4071(13) 1.0292(13) 0.7231(7) 0.028(4) Uiso d 1 1
H H12 0.3371(15) 0.7847(13) 0.5480(8) 0.034(4) Uiso d 1 1
H H13 0.2416(14) 0.6568(13) 0.4868(8) 0.032(4) Uiso d 1 1
H H73 0.5522(17) 0.7131(15) 0.7416(10) 0.051(5) Uiso d 1 1
H H72 0.5263(16) 0.6773(15) 0.6724(10) 0.048(5) Uiso d 1 1
H H93 0.7376(17) 1.2026(16) 0.6754(9) 0.053(5) Uiso d 1 1
H H71 0.4386(16) 0.6518(15) 0.7264(9) 0.043(5) Uiso d 1 1
H H92 0.7571(18) 1.0823(17) 0.6561(9) 0.052(6) Uiso d 1 1
H H91 0.7395(18) 1.1612(16) 0.6019(10) 0.057(6) Uiso d 1 1

loop_
_atom_site_aniso_label
_atom_site_aniso_U_11
_atom_site_aniso_U_22
_atom_site_aniso_U_33
_atom_site_aniso_U_12
_atom_site_aniso_U_13
_atom_site_aniso_U_23
N1 0.0192(4) 0.0201(5) 0.0156(4) -0.0034(3) -0.0001(3) -0.0012(3)
N2 0.0226(5) 0.0219(5) 0.0223(4) -0.0002(4) -0.0016(4) 0.0028(4)
O1 0.0209(4) 0.0408(6) 0.0351(5) -0.0038(4) -0.0069(4) 0.0116(4)
O2 0.0306(5) 0.0260(5) 0.0313(4) -0.0092(4) -0.0024(4) 0.0040(4)
O3 0.0235(4) 0.0328(5) 0.0219(4) -0.0027(4) 0.0024(3) -0.0044(3)
O4 0.0226(4) 0.0287(5) 0.0282(4) -0.0085(4) 0.0013(3) -0.0080(4)
F1 0.0303(4) 0.0427(5) 0.0349(4) 0.0047(3) 0.0050(3) -0.0139(4)
F2 0.0706(7) 0.0358(5) 0.0493(6) 0.0292(5) -0.0191(5) -0.0091(4)
F3 0.0184(4) 0.0833(8) 0.1107(10) 0.0122(5) -0.0119(5) -0.0622(8)
C1 0.0222(5) 0.0272(6) 0.0162(5) -0.0026(4) -0.0030(4) 0.0019(4)
C2 0.0199(5) 0.0206(5) 0.0157(4) -0.0035(4) 0.0002(4) -0.0033(4)
C3 0.0191(5) 0.0176(5) 0.0178(4) -0.0020(4) -0.0002(4) -0.0017(4)
C4 0.0169(5) 0.0184(5) 0.0185(5) -0.0004(4) 0.0001(4) -0.0024(4)
C5 0.0172(5) 0.0215(5) 0.0174(4) -0.0020(4) 0.0016(4) -0.0021(4)
C6 0.0223(5) 0.0235(6) 0.0161(5) -0.0027(4) 0.0010(4) 0.0000(4)
C7 0.0309(7) 0.0268(7) 0.0352(7) 0.0057(5) -0.0003(5) 0.0065(5)
C8 0.0207(5) 0.0195(5) 0.0189(5) -0.0022(4) -0.0014(4) 0.0009(4)
C9 0.0232(6) 0.0457(9) 0.0367(7) -0.0127(6) 0.0005(5) -0.0083(6)
C10 0.0202(6) 0.0376(8) 0.0448(8) 0.0082(5) -0.0101(5) -0.0172(6)
C11 0.0182(5) 0.0191(5) 0.0174(5) -0.0019(4) -0.0003(4) -0.0009(4)
C12 0.0186(5) 0.0255(6) 0.0274(5) -0.0036(4) 0.0050(4) -0.0062(4)
C13 0.0254(6) 0.0226(6) 0.0257(5) -0.0034(5) 0.0065(4) -0.0061(4)
C14 0.0262(6) 0.0228(6) 0.0231(5) -0.0045(5) -0.0024(4) -0.0039(4)
C15 0.0198(5) 0.0290(6) 0.0307(6) 0.0000(5) -0.0065(5) -0.0059(5)
C16 0.0185(5) 0.0234(6) 0.0254(5) 0.0036(4) -0.0044(4) -0.0048(4)

loop_
_atom_type_symbol
_atom_type_description
_atom_type_scat_dispersion_real
_atom_type_scat_dispersion_imag
_atom_type_scat_source
C C 0.0033 0.0016 'International Tables Vol C Tables 4.2.6.8 and 6.1.1.4'
H H 0.0000 0.0000 'International Tables Vol C Tables 4.2.6.8 and 6.1.1.4'
N N 0.0061 0.0033 'International Tables Vol C Tables 4.2.6.8 and 6.1.1.4'
O O 0.0106 0.0060 'International Tables Vol C Tables 4.2.6.8 and 6.1.1.4'
F F 0.0171 0.0103 'International Tables Vol C Tables 4.2.6.8 and 6.1.1.4'

loop_
_geom_angle_atom_site_label_1
_geom_angle_atom_site_label_2
_geom_angle_atom_site_label_3
_geom_angle
C3 N1 C4 103.70(8)
C3 N1 H1 112.0(10)
C4 N1 H1 113.3(9)
C1 N2 C6 113.64(10)
C1 N2 C7 122.31(11)
C6 N2 C7 124.00(11)
C8 O4 C9 115.80(10)
O1 C1 N2 124.12(12)
O1 C1 C2 127.31(11)
N2 C1 C2 108.57(10)
C1 C2 C5 104.50(9)
C1 C2 C3 111.11(9)
C5 C2 C3 104.61(9)
C1 C2 H2 110.2(10)
C5 C2 H2 114.1(10)
C3 C2 H2 112.0(10)
N1 C3 C8 112.42(9)
N1 C3 C2 100.80(9)
C8 C3 C2 114.43(9)
N1 C3 H3 115.4(9)
C8 C3 H3 106.6(9)
C2 C3 H3 107.3(9)
N1 C4 C11 111.69(9)
N1 C4 C5 101.36(8)
C11 C4 C5 116.93(9)
N1 C4 H4 110.8(9)
C11 C4 H4 109.9(9)
C5 C4 H4 105.7(8)
C6 C5 C2 104.70(9)
C6 C5 C4 113.54(9)
C2 C5 C4 103.61(9)
C6 C5 H5 109.2(8)
C2 C5 H5 115.4(8)
C4 C5 H5 110.4(8)
O2 C6 N2 124.03(11)
O2 C6 C5 127.72(11)
N2 C6 C5 108.25(9)
N2 C7 H73 107.4(12)
N2 C7 H72 110.1(12)
H73 C7 H72 112.3(16)
N2 C7 H71 107.4(11)
H73 C7 H71 109.5(16)
H72 C7 H71 110.0(16)
O3 C8 O4 124.67(11)
O3 C8 C3 125.80(10)
O4 C8 C3 109.51(9)
O4 C9 H93 106.9(12)
O4 C9 H92 107.7(12)
H93 C9 H92 110.8(17)
O4 C9 H91 109.7(12)
H93 C9 H91 115.8(17)
H92 C9 H91 105.6(17)
F3 C10 F1 105.89(13)
F3 C10 F2 106.58(12)
F1 C10 F2 105.55(11)
F3 C10 C16 112.82(11)
F1 C10 C16 112.98(11)
F2 C10 C16 112.44(13)
C12 C11 C16 117.67(10)
C12 C11 C4 119.15(10)
C16 C11 C4 123.17(10)
C13 C12 C11 121.52(11)
C13 C12 H12 121.0(10)
C11 C12 H12 117.4(10)
C14 C13 C12 120.32(11)
C14 C13 H13 120.2(10)
C12 C13 H13 119.4(10)
C15 C14 C13 118.85(11)
C15 C14 H14 120.6(9)
C13 C14 H14 120.5(9)
C14 C15 C16 121.01(11)
C14 C15 H15 120.6(10)
C16 C15 H15 118.4(10)
C15 C16 C11 120.57(11)
C15 C16 C10 117.79(11)
C11 C16 C10 121.63(11)

loop_
_geom_bond_atom_site_label_1
_geom_bond_atom_site_label_2
_geom_bond_distance
N1 C3 1.4578(14)
N1 C4 1.4704(14)
N1 H1 0.884(15)
N2 C1 1.3766(16)
N2 C6 1.3866(15)
N2 C7 1.4545(16)
O1 C1 1.2124(14)
O2 C6 1.2089(15)
O3 C8 1.2008(14)
O4 C8 1.3375(14)
O4 C9 1.4451(15)
F1 C10 1.3406(17)
F2 C10 1.3452(19)
F3 C10 1.3357(16)
C1 C2 1.5173(17)
C2 C5 1.5437(15)
C2 C3 1.5444(15)
C2 H2 0.953(16)
C3 C8 1.5157(16)
C3 H3 0.997(16)
C4 C11 1.5168(15)
C4 C5 1.5633(15)
C4 H4 1.002(15)
C5 C6 1.5164(17)
C5 H5 0.988(14)
C7 H73 0.95(2)
C7 H72 0.94(2)
C7 H71 0.972(19)
C9 H93 0.98(2)
C9 H92 0.97(2)
C9 H91 0.97(2)
C10 C16 1.4990(17)
C11 C12 1.3942(16)
C11 C16 1.3984(15)
C12 C13 1.3886(16)
C12 H12 0.980(17)
C13 C14 1.3852(17)
C13 H13 0.950(17)
C14 C15 1.3842(18)
C14 H14 0.973(15)
C15 C16 1.3923(17)
C15 H15 0.936(17)

loop_
_geom_hbond_atom_site_label_D
_geom_hbond_atom_site_label_H
_geom_hbond_atom_site_label_A
_geom_hbond_site_symmetry_A
_geom_hbond_distance_DH
_geom_hbond_distance_HA
_geom_hbond_distance_DA
_geom_hbond_angle_DHA
N1 H1 O3 5_676 0.884(15) 2.363(15) 3.1738(13) 152.5(13)
